data_7043792
loop_
_publ_author_name
'Hamaguchi, Tomohiko'
'Nagata, Tomoko'
'Hayami, Shinya'
'Kawata, Satoshi'
'Ando, Isao'

_publ_section_title
;
 pH-Dependent structural diversity of a 2-pyridinemethanol Cu complex and
 its relatively strong magnetic exchange coupling via hydrogen bonding.
;
_journal_name_full 'Dalton transactions (Cambridge, England : 2003)'
_journal_paper_doi 10.1039/c7dt00718c
_journal_year 2017
_chemical_formula_sum 'C12 H13 Cu F6 N2 O2 P'
_chemical_formula_weight 425.75
_space_group_crystal_system orthorhombic
_space_group_IT_number 60
_space_group_name_Hall '-P 2n 2ab'
_space_group_name_H-M_alt 'P b c n'
_symmetry_space_group_name_Hall '-P 2n 2ab'
_symmetry_space_group_name_H-M 'P b c n'
_atom_sites_solution_hydrogens mixed
_atom_sites_solution_primary direct
_atom_sites_solution_secondary difmap
_audit_creation_method SHELXL-2014/7
_audit_update_record
;
2017-02-16 deposited with the CCDC.
2017-03-28 downloaded from the CCDC.
;
_cell_angle_alpha 90
_cell_angle_beta 90
_cell_angle_gamma 90
_cell_formula_units_Z 4
_cell_length_a 8.8886(4)
_cell_length_b 19.5247(8)
_cell_length_c 8.7308(4)
_cell_measurement_reflns_used 9767
_cell_measurement_temperature 300(2)
_cell_measurement_theta_max 27.46
_cell_measurement_theta_min 3.10
_cell_volume 1515.21(12)
_computing_cell_refinement '<i>RAPID-AUTO</i> (Rigaku, 2002)'
_computing_data_collection '<i>RAPID-AUTO</i> (Rigaku, 2002)'
_computing_data_reduction '<i>RAPID-AUTO</i> (Rigaku, 2002)'
_computing_molecular_graphics
;
Yadokari-XG (Wakita, Nemoto et al., 2009) and ORTEP-3
 for Windows (Farrugia ,1997))
;
_computing_publication_material
;
Yadokari-XG (Wakita, Nemoto et al., 2009) and publCIF
(Westrip, 2010)
;
_computing_structure_refinement 'SHELXL-2014/7 (Sheldrick, 2014)'
_computing_structure_solution 'SHELXT-2014/7 (Sheldrick, 2014)'
_diffrn_ambient_temperature 300(2)
_diffrn_measured_fraction_theta_full 0.999
_diffrn_measured_fraction_theta_max 0.999
_diffrn_measurement_device_type 'Rigaku R-AXIS RAPID'
_diffrn_measurement_method \w
_diffrn_radiation_type MoK\a
_diffrn_radiation_wavelength 0.71075
_diffrn_reflns_av_R_equivalents 0.0245
_diffrn_reflns_av_unetI/netI 0.0147
_diffrn_reflns_Laue_measured_fraction_full 0.999
_diffrn_reflns_Laue_measured_fraction_max 0.999
_diffrn_reflns_limit_h_max 11
_diffrn_reflns_limit_h_min -11
_diffrn_reflns_limit_k_max 25
_diffrn_reflns_limit_k_min -25
_diffrn_reflns_limit_l_max 11
_diffrn_reflns_limit_l_min -11
_diffrn_reflns_number 13770
_diffrn_reflns_point_group_measured_fraction_full 0.999
_diffrn_reflns_point_group_measured_fraction_max 0.999
_diffrn_reflns_theta_full 25.242
_diffrn_reflns_theta_max 27.455
_diffrn_reflns_theta_min 3.130
_exptl_absorpt_coefficient_mu 1.623
_exptl_absorpt_correction_T_max 1.0000
_exptl_absorpt_correction_T_min 0.7567
_exptl_absorpt_correction_type multi-scan
_exptl_absorpt_process_details '(ABSCOR; Higashi, 1995)'
_exptl_crystal_colour purple
_exptl_crystal_density_diffrn 1.866
_exptl_crystal_description pillar
_exptl_crystal_F_000 852
_exptl_crystal_preparation ', Magnetic properties'
_exptl_crystal_recrystallization_method 'Re-crystallisation from solvent: water and acetonitrile'
_exptl_crystal_size_max 0.440
_exptl_crystal_size_mid 0.210
_exptl_crystal_size_min 0.190
_refine_diff_density_max 0.439
_refine_diff_density_min -0.349
_refine_diff_density_rms 0.084
_refine_ls_extinction_method none
_refine_ls_goodness_of_fit_ref 1.140
_refine_ls_hydrogen_treatment mixed
_refine_ls_matrix_type full
_refine_ls_number_parameters 112
_refine_ls_number_reflns 1735
_refine_ls_number_restraints 0
_refine_ls_restrained_S_all 1.140
_refine_ls_R_factor_all 0.0358
_refine_ls_R_factor_gt 0.0312
_refine_ls_shift/su_max 0.000
_refine_ls_shift/su_mean 0.000
_refine_ls_structure_factor_coef Fsqd
_refine_ls_weighting_details 'w=1/[\s^2^(Fo^2^)+(0.0506P)^2^+0.2078P] where P=(Fo^2^+2Fc^2^)/3'
_refine_ls_weighting_scheme calc
_refine_ls_wR_factor_gt 0.0832
_refine_ls_wR_factor_ref 0.0863
_reflns_Friedel_coverage 0.000
_reflns_number_gt 1472
_reflns_number_total 1735
_reflns_threshold_expression 'I > 2\s(I)'
_cod_data_source_file c7dt00718c2.cif
_cod_data_source_block Cu300k_a
_cod_database_code 7043792
_shelx_shelxl_version_number 2014/7
_shelx_space_group_comment
;
The symmetry employed for this shelxl refinement is uniquely defined
by the following loop, which should always be used as a source of
symmetry information in preference to the above space-group names.
They are only intended as comments.
;
_shelx_estimated_absorpt_t_min 0.535
_shelx_estimated_absorpt_t_max 0.748

loop_
_space_group_symop_operation_xyz
'x, y, z'
'-x+1/2, -y+1/2, z+1/2'
'x+1/2, -y+1/2, -z'
'-x, y, -z+1/2'
'-x, -y, -z'
'x-1/2, y-1/2, -z-1/2'
'-x-1/2, y-1/2, z'
'x, -y, z-1/2'

loop_
_atom_site_label
_atom_site_type_symbol
_atom_site_fract_x
_atom_site_fract_y
_atom_site_fract_z
_atom_site_U_iso_or_equiv
_atom_site_adp_type
_atom_site_occupancy
_atom_site_site_symmetry_order
_atom_site_calc_flag
_atom_site_refinement_flags_posn
_atom_site_refinement_flags_adp
_atom_site_refinement_flags_occupancy
Cu1 Cu 0.5000 0.5000 0.5000 0.03444(13) Uani 1 2 d S . P
O1 O 0.51858(14) 0.58409(6) 0.61325(13) 0.0412(3) Uani 1 1 d . . .
H1 H 0.5000 0.5800(17) 0.7500 0.062 Uiso 1 2 d S U P
N1 N 0.35463(15) 0.55258(7) 0.37868(15) 0.0373(3) Uani 1 1 d . . .
C1 C 0.4524(2) 0.64162(8) 0.5415(2) 0.0440(4) Uani 1 1 d . . .
H2 H 0.5308 0.6725 0.5066 0.053 Uiso 1 1 calc R U .
H3 H 0.3905 0.6660 0.6149 0.053 Uiso 1 1 calc R U .
C2 C 0.35725(18) 0.62000(8) 0.40727(18) 0.0380(3) Uani 1 1 d . . .
C3 C 0.2757(2) 0.66559(10) 0.3177(2) 0.0505(4) Uani 1 1 d . . .
H4 H 0.2784 0.7123 0.3383 0.061 Uiso 1 1 calc R U .
C4 C 0.1911(2) 0.64083(11) 0.1984(2) 0.0563(5) Uani 1 1 d . . .
H5 H 0.1385 0.6708 0.1353 0.068 Uiso 1 1 calc R U .
C5 C 0.1846(2) 0.57088(11) 0.1727(2) 0.0530(5) Uani 1 1 d . . .
H6 H 0.1254 0.5533 0.0942 0.064 Uiso 1 1 calc R U .
C6 C 0.2666(2) 0.52795(10) 0.26496(18) 0.0443(4) Uani 1 1 d . . .
H7 H 0.2616 0.4809 0.2489 0.053 Uiso 1 1 calc R U .
P1 P 0.0000 0.34984(3) 0.2500 0.04361(19) Uani 1 2 d S T P
F1 F -0.0443(2) 0.40753(7) 0.37107(16) 0.0777(4) Uani 1 1 d . . .
F2 F 0.16721(15) 0.34976(8) 0.31496(18) 0.0758(4) Uani 1 1 d . . .
F3 F 0.04386(18) 0.29214(7) 0.12959(16) 0.0741(4) Uani 1 1 d . . .

loop_
_atom_site_aniso_label
_atom_site_aniso_U_11
_atom_site_aniso_U_22
_atom_site_aniso_U_33
_atom_site_aniso_U_23
_atom_site_aniso_U_13
_atom_site_aniso_U_12
Cu1 0.0408(2) 0.03497(19) 0.0275(2) -0.00046(9) -0.00446(9) 0.00027(10)
O1 0.0567(7) 0.0362(6) 0.0307(6) -0.0012(5) -0.0083(5) 0.0004(5)
N1 0.0394(7) 0.0415(7) 0.0309(7) 0.0010(5) -0.0010(5) 0.0006(5)
C1 0.0585(10) 0.0367(8) 0.0367(8) 0.0022(7) -0.0041(9) -0.0033(8)
C2 0.0423(8) 0.0405(8) 0.0312(8) 0.0054(6) 0.0039(6) -0.0013(7)
C3 0.0580(11) 0.0469(9) 0.0467(10) 0.0121(8) -0.0010(9) 0.0035(8)
C4 0.0540(11) 0.0670(12) 0.0479(11) 0.0150(9) -0.0071(9) 0.0097(9)
C5 0.0469(9) 0.0711(12) 0.0410(10) -0.0006(9) -0.0108(8) 0.0046(9)
C6 0.0418(9) 0.0516(10) 0.0394(9) -0.0038(7) -0.0049(7) 0.0005(8)
P1 0.0476(4) 0.0406(3) 0.0426(4) 0.000 -0.0084(2) 0.000
F1 0.1028(10) 0.0645(8) 0.0658(8) -0.0187(7) -0.0122(8) 0.0205(7)
F2 0.0544(7) 0.0900(10) 0.0829(10) -0.0013(8) -0.0229(7) -0.0011(6)
F3 0.0931(9) 0.0643(8) 0.0649(8) -0.0198(6) 0.0035(7) 0.0048(7)

loop_
_atom_type_symbol
_atom_type_description
_atom_type_scat_dispersion_real
_atom_type_scat_dispersion_imag
_atom_type_scat_source
Cu Cu 0.3201 1.2651 'International Tables Vol C Tables 4.2.6.8 and 6.1.1.4'
C C 0.0033 0.0016 'International Tables Vol C Tables 4.2.6.8 and 6.1.1.4'
N N 0.0061 0.0033 'International Tables Vol C Tables 4.2.6.8 and 6.1.1.4'
O O 0.0106 0.0060 'International Tables Vol C Tables 4.2.6.8 and 6.1.1.4'
H H 0.0000 0.0000 'International Tables Vol C Tables 4.2.6.8 and 6.1.1.4'
P P 0.1023 0.0942 'International Tables Vol C Tables 4.2.6.8 and 6.1.1.4'
F F 0.0171 0.0103 'International Tables Vol C Tables 4.2.6.8 and 6.1.1.4'

loop_
_geom_angle_atom_site_label_1
_geom_angle_atom_site_label_2
_geom_angle_atom_site_label_3
_geom_angle
_geom_angle_site_symmetry_1
_geom_angle_site_symmetry_3
O1 Cu1 O1 180.00(4) 5_666 .
O1 Cu1 N1 83.54(5) 5_666 5_666
O1 Cu1 N1 96.46(5) . 5_666
O1 Cu1 N1 96.46(5) 5_666 .
O1 Cu1 N1 83.54(5) . .
N1 Cu1 N1 180.0 5_666 .
C1 O1 Cu1 114.47(10) . .
C1 O1 H1 115.7(14) . .
Cu1 O1 H1 116.1(16) . .
C2 N1 C6 119.74(15) . .
C2 N1 Cu1 113.72(10) . .
C6 N1 Cu1 126.27(12) . .
O1 C1 C2 110.85(14) . .
O1 C1 H2 109.5 . .
C2 C1 H2 109.5 . .
O1 C1 H3 109.5 . .
C2 C1 H3 109.5 . .
H2 C1 H3 108.1 . .
N1 C2 C3 121.04(16) . .
N1 C2 C1 115.48(14) . .
C3 C2 C1 123.48(15) . .
C4 C3 C2 119.17(17) . .
C4 C3 H4 120.4 . .
C2 C3 H4 120.4 . .
C3 C4 C5 119.55(17) . .
C3 C4 H5 120.2 . .
C5 C4 H5 120.2 . .
C6 C5 C4 119.01(18) . .
C6 C5 H6 120.5 . .
C4 C5 H6 120.5 . .
N1 C6 C5 121.40(18) . .
N1 C6 H7 119.3 . .
C5 C6 H7 119.3 . .
F3 P1 F3 89.73(11) . 4
F3 P1 F2 90.34(8) . .
F3 P1 F2 89.58(8) 4 .
F3 P1 F2 89.58(8) . 4
F3 P1 F2 90.34(8) 4 4
F2 P1 F2 179.89(12) . 4
F3 P1 F1 179.81(9) . .
F3 P1 F1 90.09(8) 4 .
F2 P1 F1 89.72(9) . .
F2 P1 F1 90.36(9) 4 .
F3 P1 F1 90.09(8) . 4
F3 P1 F1 179.81(9) 4 4
F2 P1 F1 90.36(9) . 4
F2 P1 F1 89.72(9) 4 4
F1 P1 F1 90.09(12) . 4

loop_
_geom_bond_atom_site_label_1
_geom_bond_atom_site_label_2
_geom_bond_distance
_geom_bond_site_symmetry_2
Cu1 O1 1.9236(11) 5_666
Cu1 O1 1.9236(11) .
Cu1 N1 1.9609(13) 5_666
Cu1 N1 1.9609(13) .
O1 C1 1.415(2) .
O1 H1 1.208(3) .
N1 C2 1.340(2) .
N1 C6 1.353(2) .
C1 C2 1.505(2) .
C1 H2 0.9700 .
C1 H3 0.9700 .
C2 C3 1.389(2) .
C3 C4 1.372(3) .
C3 H4 0.9300 .
C4 C5 1.385(3) .
C4 H5 0.9300 .
C5 C6 1.372(3) .
C5 H6 0.9300 .
C6 H7 0.9300 .
P1 F3 1.5896(13) .
P1 F3 1.5896(13) 4
P1 F2 1.5908(12) .
P1 F2 1.5908(12) 4
P1 F1 1.5941(14) .
P1 F1 1.5941(14) 4

loop_
_geom_hbond_atom_site_label_D
_geom_hbond_atom_site_label_H
_geom_hbond_atom_site_label_A
_geom_hbond_distance_DH
_geom_hbond_distance_HA
_geom_hbond_distance_DA
_geom_hbond_angle_DHA
_geom_hbond_site_symmetry_A
C1 H2 F3 0.97 2.62 3.395(2) 136.6 6_666
C5 H6 F1 0.93 2.58 3.355(2) 141.1 8_565
C6 H7 O1 0.93 2.62 3.092(2) 111.9 5_666
C6 H7 F1 0.93 2.62 3.293(2) 129.4 4
C1 H2 F3 0.97 2.62 3.395(2) 136.6 6_666

loop_
_geom_torsion_atom_site_label_1
_geom_torsion_atom_site_label_2
_geom_torsion_atom_site_label_3
_geom_torsion_atom_site_label_4
_geom_torsion
Cu1 O1 C1 C2 10.95(19)
C6 N1 C2 C3 -2.7(2)
Cu1 N1 C2 C3 171.61(13)
C6 N1 C2 C1 176.86(15)
Cu1 N1 C2 C1 -8.79(18)
O1 C1 C2 N1 -1.2(2)
O1 C1 C2 C3 178.34(16)
N1 C2 C3 C4 0.1(3)
C1 C2 C3 C4 -179.42(19)
C2 C3 C4 C5 2.1(3)
C3 C4 C5 C6 -1.8(3)
C2 N1 C6 C5 3.1(3)
Cu1 N1 C6 C5 -170.51(14)
C4 C5 C6 N1 -0.8(3)
